data_7228550
loop_
_publ_author_name
'Xiong, Ying'
'Liu, Guo Cheng'
'Wang, Xiuli'
'Zhang, Juwen'
'Lin, Hongyan'
'Sha, Xiao Ting'

_publ_section_title
;
 Polycarboxylates-directed pyridyl-amide-based CoII complexes: fluorescent
 recognition of Fe3+ and Fe3+-functionalized composite materials for
 enhancing photocatalytic activities
;
_journal_name_full CrystEngComm
_journal_paper_doi 10.1039/C7CE00800G
_journal_year 2017
_chemical_formula_sum 'C18 H14 Cl0 Co N3 O6'
_chemical_formula_weight 427.25
_chemical_name_systematic
; 
 ? 
;
_space_group_IT_number 2
_symmetry_cell_setting triclinic
_symmetry_space_group_name_Hall '-P 1'
_symmetry_space_group_name_H-M 'P -1'
_atom_sites_solution_hydrogens geom
_atom_sites_solution_primary direct
_atom_sites_solution_secondary difmap
_audit_creation_method SHELXL-97
_audit_update_record
;
2017-04-05 deposited with the CCDC.
2017-06-26 downloaded from the CCDC.
;
_cell_angle_alpha 74.2640(10)
_cell_angle_beta 73.2350(10)
_cell_angle_gamma 79.9900(10)
_cell_formula_units_Z 2
_cell_length_a 8.7520(6)
_cell_length_b 10.1217(7)
_cell_length_c 10.4337(8)
_cell_measurement_reflns_used 2458
_cell_measurement_temperature 296(2)
_cell_measurement_theta_max 28.28
_cell_measurement_theta_min 2.10
_cell_volume 847.22(11)
_computing_cell_refinement 'SMART (Bruker, 2001)'
_computing_data_collection 'SMART (Bruker, 2001)'
_computing_data_reduction 'SAINT+ (Bruker, 1999)'
_computing_molecular_graphics 'PLATON (Spek, 2003)'
_computing_publication_material 'SHELXTL (1998)'
_computing_structure_refinement 'SHELXL-97 (Sheldrick, 1997)'
_computing_structure_solution 'SHELXS-97 (Sheldrick, 1990)'
_diffrn_ambient_temperature 296(2)
_diffrn_measured_fraction_theta_full 0.992
_diffrn_measured_fraction_theta_max 0.992
_diffrn_measurement_device_type 'CCD area detector'
_diffrn_measurement_method 'phi and omega scans'
_diffrn_radiation_monochromator graphite
_diffrn_radiation_source 'fine-focus sealed tube'
_diffrn_radiation_type MoK\a
_diffrn_radiation_wavelength 0.71073
_diffrn_reflns_av_R_equivalents 0.0160
_diffrn_reflns_av_unetI/netI 0.0346
_diffrn_reflns_limit_h_max 11
_diffrn_reflns_limit_h_min -9
_diffrn_reflns_limit_k_max 13
_diffrn_reflns_limit_k_min -13
_diffrn_reflns_limit_l_max 13
_diffrn_reflns_limit_l_min -13
_diffrn_reflns_number 6334
_diffrn_reflns_theta_full 28.28
_diffrn_reflns_theta_max 28.28
_diffrn_reflns_theta_min 2.10
_exptl_absorpt_coefficient_mu 1.057
_exptl_absorpt_correction_T_max 0.8925
_exptl_absorpt_correction_T_min 0.8575
_exptl_absorpt_correction_type multi-scan
_exptl_absorpt_process_details SADABS
_exptl_crystal_colour Purple
_exptl_crystal_density_diffrn 1.675
_exptl_crystal_density_method 'not measured'
_exptl_crystal_description BLOCK
_exptl_crystal_F_000 436
_exptl_crystal_size_max 0.15
_exptl_crystal_size_mid 0.13
_exptl_crystal_size_min 0.11
_refine_diff_density_max 0.835
_refine_diff_density_min -0.844
_refine_diff_density_rms 0.078
_refine_ls_extinction_method none
_refine_ls_goodness_of_fit_ref 1.014
_refine_ls_hydrogen_treatment mixed
_refine_ls_matrix_type full
_refine_ls_number_parameters 253
_refine_ls_number_reflns 4185
_refine_ls_number_restraints 0
_refine_ls_restrained_S_all 1.014
_refine_ls_R_factor_all 0.0500
_refine_ls_R_factor_gt 0.0403
_refine_ls_shift/su_max 0.000
_refine_ls_shift/su_mean 0.000
_refine_ls_structure_factor_coef Fsqd
_refine_ls_weighting_details 'calc w=1/[\s^2^(Fo^2^)+(0.0596P)^2^+0.7407P] where P=(Fo^2^+2Fc^2^)/3'
_refine_ls_weighting_scheme calc
_refine_ls_wR_factor_gt 0.1054
_refine_ls_wR_factor_ref 0.1115
_reflns_number_gt 3545
_reflns_number_total 4185
_reflns_threshold_expression >2sigma(I)
_cod_data_source_file c7ce00800g2.cif
_cod_data_source_block 5
_cod_original_sg_symbol_H-M 'P  -1'
_cod_database_code 7228550

loop_
_symmetry_equiv_pos_as_xyz
'x, y, z'
'-x, -y, -z'

loop_
_atom_site_label
_atom_site_type_symbol
_atom_site_fract_x
_atom_site_fract_y
_atom_site_fract_z
_atom_site_U_iso_or_equiv
_atom_site_adp_type
_atom_site_occupancy
_atom_site_symmetry_multiplicity
_atom_site_calc_flag
_atom_site_refinement_flags
Co1 Co 0.65981(4) 0.31430(3) 0.94829(3) 0.02056(11) Uani 1 1 d .
C1 C 0.7869(3) 0.0821(2) 0.9080(3) 0.0203(4) Uani 1 1 d .
O1 O 0.8609(2) 0.18577(17) 0.84221(19) 0.0281(4) Uani 1 1 d .
N1 N 0.5343(3) 0.3434(2) 0.7903(2) 0.0273(4) Uani 1 1 d .
O1W O 0.4533(4) -0.0744(4) 0.6792(5) 0.1088(14) Uani 1 1 d .
H1WA H 0.4410 -0.0916 0.7645 0.131 Uiso 1 1 d R
H1WB H 0.5329 -0.1283 0.6461 0.131 Uiso 1 1 d R
O2 O 0.6539(2) 0.09434(17) 0.99442(19) 0.0266(4) Uani 1 1 d .
N2 N 0.0791(3) 0.3057(3) 0.5885(3) 0.0374(6) Uani 1 1 d .
H2A H -0.0102 0.2825 0.6455 0.045 Uiso 1 1 calc R
C2 C 0.8552(3) -0.0600(2) 0.8890(2) 0.0195(4) Uani 1 1 d .
O3 O 0.7652(2) -0.50814(16) 0.8791(2) 0.0276(4) Uani 1 1 d .
N3 N 1.2444(2) -0.2786(2) 0.8659(2) 0.0244(4) Uani 1 1 d .
C3 C 1.0183(3) -0.0987(2) 0.8705(2) 0.0207(4) Uani 1 1 d .
H3A H 1.0874 -0.0338 0.8589 0.025 Uiso 1 1 calc R
O4 O 0.55407(19) -0.35329(17) 0.9175(2) 0.0266(4) Uani 1 1 d .
C4 C 1.0786(3) -0.2359(2) 0.8695(2) 0.0191(4) Uani 1 1 d .
O5 O 0.2847(3) 0.2582(3) 0.4138(2) 0.0564(7) Uani 1 1 d .
C5 C 0.9759(3) -0.3294(2) 0.8767(2) 0.0204(4) Uani 1 1 d .
H5A H 1.0161 -0.4202 0.8739 0.024 Uiso 1 1 calc R
C6 C 0.8131(3) -0.2886(2) 0.8881(2) 0.0191(4) Uani 1 1 d .
C7 C 0.7014(3) -0.3897(2) 0.8959(2) 0.0191(4) Uani 1 1 d .
C8 C 0.7517(3) -0.1539(2) 0.8976(3) 0.0215(5) Uani 1 1 d .
H8A H 0.6423 -0.1270 0.9096 0.026 Uiso 1 1 calc R
C9 C 0.4936(3) 0.4701(3) 0.7190(3) 0.0276(5) Uani 1 1 d .
H9A H 0.5497 0.5420 0.7142 0.033 Uiso 1 1 calc R
C10 C 0.3719(3) 0.4986(3) 0.6521(3) 0.0295(5) Uani 1 1 d .
H10A H 0.3481 0.5880 0.6035 0.035 Uiso 1 1 calc R
C11 C 0.4551(4) 0.2410(3) 0.7897(3) 0.0367(6) Uani 1 1 d .
H11A H 0.4844 0.1516 0.8349 0.044 Uiso 1 1 calc R
C12 C 0.3328(4) 0.2621(3) 0.7254(3) 0.0390(7) Uani 1 1 d .
H12A H 0.2821 0.1878 0.7275 0.047 Uiso 1 1 calc R
C13 C 0.2854(3) 0.3934(3) 0.6578(3) 0.0282(5) Uani 1 1 d .
C14 C 0.1451(4) 0.4257(3) 0.5930(3) 0.0398(7) Uani 1 1 d .
H14A H 0.0607 0.4817 0.6440 0.048 Uiso 1 1 calc R
H14B H 0.1795 0.4804 0.4997 0.048 Uiso 1 1 calc R
C15 C 0.1558(4) 0.2303(3) 0.4965(3) 0.0385(7) Uani 1 1 d .
C16 C 0.0733(4) 0.1109(3) 0.5000(3) 0.0389(7) Uani 1 1 d .
C17 C -0.0917(4) 0.1193(4) 0.5289(4) 0.0484(8) Uani 1 1 d .
H17A H -0.1539 0.1994 0.5481 0.058 Uiso 1 1 calc R
C18 C -0.1646(4) 0.0081(4) 0.5291(4) 0.0496(8) Uani 1 1 d .
H18A H -0.2759 0.0137 0.5490 0.060 Uiso 1 1 calc R

loop_
_atom_site_aniso_label
_atom_site_aniso_U_11
_atom_site_aniso_U_22
_atom_site_aniso_U_33
_atom_site_aniso_U_23
_atom_site_aniso_U_13
_atom_site_aniso_U_12
Co1 0.01539(16) 0.01283(15) 0.0371(2) -0.01083(12) -0.00873(13) 0.00051(10)
C1 0.0185(11) 0.0145(10) 0.0332(12) -0.0099(9) -0.0131(9) 0.0019(8)
O1 0.0269(9) 0.0152(8) 0.0427(11) -0.0096(7) -0.0064(8) -0.0030(6)
N1 0.0263(11) 0.0242(10) 0.0359(12) -0.0112(9) -0.0114(9) -0.0018(8)
O1W 0.062(2) 0.077(2) 0.153(4) 0.020(2) -0.015(2) -0.0162(17)
O2 0.0192(8) 0.0185(8) 0.0434(10) -0.0135(7) -0.0059(7) 0.0009(6)
N2 0.0407(14) 0.0421(14) 0.0382(13) -0.0061(11) -0.0190(11) -0.0177(11)
C2 0.0185(11) 0.0142(10) 0.0280(12) -0.0079(8) -0.0085(9) 0.0011(8)
O3 0.0198(8) 0.0141(7) 0.0527(11) -0.0135(7) -0.0102(8) -0.0013(6)
N3 0.0130(9) 0.0243(10) 0.0409(12) -0.0164(9) -0.0095(8) 0.0033(7)
C3 0.0181(10) 0.0167(10) 0.0305(12) -0.0086(9) -0.0077(9) -0.0026(8)
O4 0.0148(8) 0.0243(9) 0.0443(11) -0.0146(8) -0.0078(7) -0.0005(6)
C4 0.0141(10) 0.0194(10) 0.0269(11) -0.0104(9) -0.0076(9) 0.0023(8)
O5 0.0722(17) 0.0612(16) 0.0403(12) -0.0143(11) 0.0023(12) -0.0431(13)
C5 0.0181(10) 0.0145(10) 0.0309(12) -0.0091(9) -0.0089(9) 0.0023(8)
C6 0.0169(10) 0.0140(10) 0.0293(12) -0.0077(8) -0.0083(9) -0.0007(8)
C7 0.0167(10) 0.0152(10) 0.0281(12) -0.0065(8) -0.0083(9) -0.0017(8)
C8 0.0155(10) 0.0150(10) 0.0366(13) -0.0096(9) -0.0089(9) 0.0012(8)
C9 0.0308(13) 0.0230(12) 0.0331(13) -0.0113(10) -0.0083(11) -0.0062(9)
C10 0.0378(14) 0.0210(11) 0.0336(13) -0.0078(10) -0.0142(11) -0.0027(10)
C11 0.0473(17) 0.0223(12) 0.0497(17) -0.0059(11) -0.0274(14) -0.0062(11)
C12 0.0514(18) 0.0263(13) 0.0508(17) -0.0037(12) -0.0303(15) -0.0127(12)
C13 0.0313(13) 0.0300(13) 0.0284(13) -0.0093(10) -0.0119(11) -0.0054(10)
C14 0.0471(17) 0.0334(14) 0.0504(18) -0.0072(13) -0.0307(15) -0.0070(12)
C15 0.0543(19) 0.0395(15) 0.0288(14) -0.0004(12) -0.0176(13) -0.0235(13)
C16 0.0529(18) 0.0417(16) 0.0284(14) -0.0006(12) -0.0150(13) -0.0255(14)
C17 0.056(2) 0.0448(18) 0.055(2) -0.0132(15) -0.0218(17) -0.0183(15)
C18 0.0486(19) 0.053(2) 0.056(2) -0.0153(16) -0.0140(16) -0.0234(15)

loop_
_atom_type_symbol
_atom_type_description
_atom_type_scat_dispersion_real
_atom_type_scat_dispersion_imag
_atom_type_scat_source
C C 0.0033 0.0016 'International Tables Vol C Tables 4.2.6.8 and 6.1.1.4'
H H 0.0000 0.0000 'International Tables Vol C Tables 4.2.6.8 and 6.1.1.4'
N N 0.0061 0.0033 'International Tables Vol C Tables 4.2.6.8 and 6.1.1.4'
O O 0.0106 0.0060 'International Tables Vol C Tables 4.2.6.8 and 6.1.1.4'
Cl Cl 0.1484 0.1585 'International Tables Vol C Tables 4.2.6.8 and 6.1.1.4'
Co Co 0.3494 0.9721 'International Tables Vol C Tables 4.2.6.8 and 6.1.1.4'

loop_
_geom_angle_atom_site_label_1
_geom_angle_atom_site_label_2
_geom_angle_atom_site_label_3
_geom_angle
_geom_angle_site_symmetry_1
_geom_angle_site_symmetry_3
O3 Co1 O4 106.67(7) 1_565 2_657
O3 Co1 O2 155.43(7) 1_565 .
O4 Co1 O2 96.05(7) 2_657 .
O3 Co1 N1 98.67(8) 1_565 .
O4 Co1 N1 89.04(8) 2_657 .
O2 Co1 N1 90.80(7) . .
O3 Co1 O1 96.68(7) 1_565 .
O4 Co1 O1 156.24(7) 2_657 .
O2 Co1 O1 60.20(6) . .
N1 Co1 O1 91.76(7) . .
O3 Co1 N3 86.41(8) 1_565 2_757
O4 Co1 N3 83.23(7) 2_657 2_757
O2 Co1 N3 87.11(7) . 2_757
N1 Co1 N3 171.73(8) . 2_757
O1 Co1 N3 94.15(7) . 2_757
O3 Co1 C1 126.41(7) 1_565 .
O4 Co1 C1 126.20(7) 2_657 .
O2 Co1 C1 30.15(7) . .
N1 Co1 C1 91.00(7) . .
O1 Co1 C1 30.06(7) . .
N3 Co1 C1 91.21(7) 2_757 .
O1 C1 O2 120.7(2) . .
O1 C1 C2 121.4(2) . .
O2 C1 C2 117.9(2) . .
O1 C1 Co1 61.63(12) . .
O2 C1 Co1 59.11(11) . .
C2 C1 Co1 176.99(18) . .
C1 O1 Co1 88.31(14) . .
C9 N1 C11 116.7(2) . .
C9 N1 Co1 121.27(16) . .
C11 N1 Co1 119.26(18) . .
C1 O2 Co1 90.74(13) . .
C15 N2 C14 120.8(3) . .
C3 C2 C8 120.7(2) . .
C3 C2 C1 120.0(2) . .
C8 C2 C1 119.2(2) . .
C7 O3 Co1 127.09(16) . 1_545
C4 N3 Co1 122.45(15) . 2_757
C2 C3 C4 119.7(2) . .
C7 O4 Co1 149.22(17) . 2_657
C5 C4 C3 119.57(19) . .
C5 C4 N3 121.13(19) . .
C3 C4 N3 119.3(2) . .
C4 C5 C6 120.60(19) . .
C5 C6 C8 119.7(2) . .
C5 C6 C7 120.72(19) . .
C8 C6 C7 119.56(19) . .
O4 C7 O3 124.0(2) . .
O4 C7 C6 119.30(19) . .
O3 C7 C6 116.71(19) . .
C2 C8 C6 119.6(2) . .
N1 C9 C10 123.1(2) . .
C9 C10 C13 119.8(2) . .
N1 C11 C12 123.2(3) . .
C11 C12 C13 120.1(2) . .
C12 C13 C10 117.0(2) . .
C12 C13 C14 123.0(2) . .
C10 C13 C14 120.0(2) . .
N2 C14 C13 114.7(2) . .
O5 C15 N2 122.1(3) . .
O5 C15 C16 122.2(3) . .
N2 C15 C16 115.7(3) . .
C18 C16 C17 119.7(3) 2_556 .
C18 C16 C15 119.2(3) 2_556 .
C17 C16 C15 121.1(3) . .
C16 C17 C18 119.8(3) . .
C16 C18 C17 120.5(3) 2_556 .

loop_
_geom_bond_atom_site_label_1
_geom_bond_atom_site_label_2
_geom_bond_distance
_geom_bond_site_symmetry_2
Co1 O3 2.0223(17) 1_565
Co1 O4 2.0374(17) 2_657
Co1 O2 2.1530(17) .
Co1 N1 2.163(2) .
Co1 O1 2.2084(17) .
Co1 N3 2.246(2) 2_757
Co1 C1 2.509(2) .
C1 O1 1.257(3) .
C1 O2 1.260(3) .
C1 C2 1.501(3) .
N1 C9 1.342(3) .
N1 C11 1.346(3) .
N2 C15 1.342(4) .
N2 C14 1.450(3) .
C2 C3 1.384(3) .
C2 C8 1.392(3) .
O3 C7 1.267(3) .
O3 Co1 2.0223(17) 1_545
N3 C4 1.433(3) .
N3 Co1 2.246(2) 2_757
C3 C4 1.400(3) .
O4 C7 1.250(3) .
O4 Co1 2.0374(17) 2_657
C4 C5 1.388(3) .
O5 C15 1.231(4) .
C5 C6 1.392(3) .
C6 C8 1.394(3) .
C6 C7 1.505(3) .
C9 C10 1.384(4) .
C10 C13 1.390(3) .
C11 C12 1.379(4) .
C12 C13 1.379(4) .
C13 C14 1.513(4) .
C15 C16 1.499(4) .
C16 C18 1.380(5) 2_556
C16 C17 1.380(5) .
C17 C18 1.386(4) .
C18 C16 1.380(5) 2_556
